data_1570246
loop_
_publ_author_name
'Bulgarevich, Kirill'
'Takimiya, Kazuo'

_publ_section_title
;
 Crystal-structure simulation of molecular semiconductors:
 brickwork-related crystal structures of methylthiolated
 <i>peri</i>-condensed polycyclic aromatic hydrocarbons.
;
_journal_issue 12
_journal_name_full 'Materials horizons'
_journal_page_first 5492
_journal_page_last 5499
_journal_paper_doi 10.1039/d3mh01055d
_journal_volume 10
_journal_year 2023
_chemical_formula_moiety 'C10 H9 S2'
_chemical_formula_sum 'C10 H9 S2'
_chemical_formula_weight 193.29
_space_group_crystal_system triclinic
_space_group_IT_number 2
_space_group_name_Hall '-P 1'
_space_group_name_H-M_alt 'P -1'
_atom_sites_solution_hydrogens geom
_atom_sites_solution_primary dual
_audit_creation_date 2022-04-13
_audit_creation_method
;
Olex2 1.3-ac4
(compiled 2020.11.27 svn.r5f609507 for Rigaku Oxford Diffraction, GUI svn.r6214)
;
_audit_update_record
;
2023-04-15 deposited with the CCDC.	2023-11-03 downloaded from the CCDC.
;
_cell_angle_alpha 79.553(8)
_cell_angle_beta 72.238(6)
_cell_angle_gamma 81.345(8)
_cell_formula_units_Z 2
_cell_length_a 6.5270(5)
_cell_length_b 8.0689(10)
_cell_length_c 8.9496(6)
_cell_measurement_reflns_used 1877
_cell_measurement_temperature 300(2)
_cell_measurement_theta_max 73.2110
_cell_measurement_theta_min 5.2370
_cell_volume 439.14(7)
_computing_cell_refinement 'CrysAlisPro 1.171.41.119a (Rigaku OD, 2021)'
_computing_data_collection 'CrysAlisPro 1.171.41.119a (Rigaku OD, 2021)'
_computing_data_reduction 'CrysAlisPro 1.171.41.119a (Rigaku OD, 2021)'
_computing_molecular_graphics 'Olex2 1.3-ac4 (Dolomanov et al., 2009)'
_computing_publication_material 'Olex2 1.3-ac4 (Dolomanov et al., 2009)'
_computing_structure_refinement 'SHELXL 2018/3 (Sheldrick, 2015)'
_computing_structure_solution 'SHELXT  (Sheldrick, 2015)'
_diffrn_ambient_temperature 300(2)
_diffrn_detector 'Rigaku HyPix-6000 area detector'
_diffrn_detector_area_resol_mean 10.0
_diffrn_detector_type 'HPC area detector'
_diffrn_measured_fraction_theta_full 0.989
_diffrn_measured_fraction_theta_max 0.921
_diffrn_measurement_details
;
List of Runs (angles in degrees, time in seconds):

  # Type    Start    End  Width  t~exp~   \w     \q     \k     \f   Frames
#--------------------------------------------------------------------------
  1  \w    -80.00 -33.00   0.50    5.00    --  -46.29 127.00  38.00   94
  2  \w   -118.00 -71.00   0.50    5.00    --  -46.29-142.00 152.00   94
  3  \w    -84.00 -59.00   0.50    5.00    --  -46.29 142.00-151.00   50
  4  \w     50.00  76.00   0.50    5.00    --   46.29-142.00 152.00   52
  5  \w     65.00  95.00   0.50    5.00    --   46.29 142.00-151.00   60
  6  \w     33.00  58.00   0.50    5.00    --   46.29-127.00 -37.00   50
  7  \w   -122.00 -60.00   0.50    8.00    --  -97.00 142.00-151.00  124
  8  \w   -118.00 -78.00   0.50    8.00    --  -97.00-142.00 152.00   80
  9  \w    -93.00 -68.00   0.50    8.00    --  -97.00 127.00  38.00   50
 10  \w   -146.00-115.00   0.50    8.00    --  -97.00-127.00 -37.00   62
 11  \w     94.00 119.00   0.50    8.00    --  105.40 142.00-151.00   50
 12  \w     87.00 113.00   0.50    8.00    --  105.40-127.00 -37.00   52
 13  \w     63.00 124.00   0.50    8.00    --  105.40-142.00 152.00  122
 14  \w     77.00 152.00   0.50    8.00    --  105.40 127.00  38.00  150
 15  \w    -24.00  27.00   0.50    5.00    --  -46.29  19.00 -30.00  102
 16  \w    -11.00  21.00   0.50    5.00    --  -46.29  19.00-150.00   64
 17  \w    -23.00  23.00   0.50    5.00    --   46.29 -19.00 -60.00   92
 18  \w    -20.00  15.00   0.50    5.00    --   46.29 -19.00 150.00   70
 19  \w     31.00  70.00   0.50    5.00    --   46.29  57.00 -90.00   78
 20  \w     83.00 114.00   0.50    5.00    --   46.29  57.00 -90.00   62
 21  \w   -170.00-141.00   0.50    8.00    --  -97.00-125.00  30.00   58
 22  \w   -104.00 -24.00   0.50    8.00    --  -97.00  77.00-120.00  160
 23  \w   -164.00-113.00   0.50    8.00    --  -97.00 -57.00  30.00  102
 24  \w   -134.00-102.00   0.50    8.00    --  -97.00 -99.00   0.00   64
 25  \w    -63.00 -25.00   0.50    8.00    --  -97.00  57.00 150.00   76
 26  \w   -152.00-126.00   0.50    8.00    --  -97.00 -99.00 -90.00   52
 27  \w   -107.00 -82.00   0.50    8.00    --  -97.00 -57.00  30.00   50
 28  \w   -135.00-109.00   0.50    8.00    --  -97.00-125.00  30.00   52
 29  \w    -63.00 -26.00   0.50    8.00    --  -97.00  57.00   0.00   74
 30  \w    -55.00 -24.00   0.50    8.00    --  -97.00  57.00-120.00   62
 31  \w   -170.00 -86.00   0.50    8.00    --  -97.00 -37.00 -90.00  168
 32  \w     71.00 108.00   0.50    8.00    --  105.40-108.00-129.83   74
 33  \w    146.00 171.00   0.50    8.00    --  105.40  77.00-180.00   50
 34  \w     85.00 143.00   0.50    8.00    --  105.40  77.00-180.00  116
 35  \w     61.00  97.00   0.50    8.00    --  105.40 -99.00 -30.00   72
 36  \w     37.00  66.00   0.50    8.00    --  105.40 -57.00 -90.00   58
 37  \w     37.00  66.00   0.50    8.00    --  105.40 -57.00   0.00   58
 38  \w     36.00  72.00   0.50    8.00    --  105.40 -99.00-180.00   72
 39  \w     35.00  99.00   0.50    8.00    --  105.40 -99.00  30.00  128
 40  \w     52.00 103.00   0.50    8.00    --  105.40 -77.00 -60.00  102
 41  \w     93.00 175.00   0.50    8.00    --  105.40  37.00 150.00  164
;
_diffrn_measurement_device 'four-circle diffractometer'
_diffrn_measurement_device_type 'Rigaku XtaLAB Synergy-Custom'
_diffrn_measurement_method '\w scans'
_diffrn_orient_matrix_type 'CrysAlisPro convention (1999,Acta A55,543-557)'
_diffrn_orient_matrix_UB_11 0.0170959000
_diffrn_orient_matrix_UB_12 -0.1949119000
_diffrn_orient_matrix_UB_13 0.0344989000
_diffrn_orient_matrix_UB_21 0.1994224000
_diffrn_orient_matrix_UB_22 -0.0008475000
_diffrn_orient_matrix_UB_23 0.0580821000
_diffrn_orient_matrix_UB_31 -0.1483450000
_diffrn_orient_matrix_UB_32 0.0097010000
_diffrn_orient_matrix_UB_33 0.1697018000
_diffrn_radiation_monochromator 'multi-layer mirror optics'
_diffrn_radiation_probe x-ray
_diffrn_radiation_type 'Cu K\a'
_diffrn_radiation_wavelength 1.54184
_diffrn_reflns_av_R_equivalents 0.0552
_diffrn_reflns_av_unetI/netI 0.0576
_diffrn_reflns_Laue_measured_fraction_full 0.989
_diffrn_reflns_Laue_measured_fraction_max 0.921
_diffrn_reflns_limit_h_max 8
_diffrn_reflns_limit_h_min -8
_diffrn_reflns_limit_k_max 9
_diffrn_reflns_limit_k_min -10
_diffrn_reflns_limit_l_max 11
_diffrn_reflns_limit_l_min -10
_diffrn_reflns_number 5010
_diffrn_reflns_point_group_measured_fraction_full 0.989
_diffrn_reflns_point_group_measured_fraction_max 0.921
_diffrn_reflns_theta_full 67.684
_diffrn_reflns_theta_max 77.168
_diffrn_reflns_theta_min 5.244
_diffrn_source 'rotating anode X-ray generator'
_diffrn_source_type micromax007
_exptl_absorpt_coefficient_mu 4.939
_exptl_absorpt_correction_T_max 1.00000
_exptl_absorpt_correction_T_min 0.51586
_exptl_absorpt_correction_type multi-scan
_exptl_absorpt_process_details
;
CrysAlisPro 1.171.41.119a (Rigaku Oxford Diffraction, 2021)
Empirical absorption correction using spherical harmonics,
implemented in SCALE3 ABSPACK scaling algorithm.
;
_exptl_crystal_colour 'clear light yellow'
_exptl_crystal_colour_lustre clear
_exptl_crystal_colour_modifier light
_exptl_crystal_colour_primary yellow
_exptl_crystal_density_diffrn 1.462
_exptl_crystal_description plate
_exptl_crystal_F_000 202
_exptl_crystal_size_max 0.4
_exptl_crystal_size_mid 0.15
_exptl_crystal_size_min 0.001
_refine_diff_density_max 0.709
_refine_diff_density_min -0.350
_refine_diff_density_rms 0.103
_refine_ls_extinction_method none
_refine_ls_goodness_of_fit_ref 1.143
_refine_ls_hydrogen_treatment constr
_refine_ls_matrix_type full
_refine_ls_number_parameters 111
_refine_ls_number_reflns 1713
_refine_ls_number_restraints 0
_refine_ls_restrained_S_all 1.143
_refine_ls_R_factor_all 0.0974
_refine_ls_R_factor_gt 0.0772
_refine_ls_shift/su_max 0.000
_refine_ls_shift/su_mean 0.000
_refine_ls_structure_factor_coef Fsqd
_refine_ls_weighting_details 'w=1/[\s^2^(Fo^2^)+(0.1001P)^2^+0.5590P] where P=(Fo^2^+2Fc^2^)/3'
_refine_ls_weighting_scheme calc
_refine_ls_wR_factor_gt 0.2002
_refine_ls_wR_factor_ref 0.2110
_reflns_Friedel_coverage 0.000
_reflns_number_gt 1338
_reflns_number_total 1713
_reflns_threshold_expression 'I > 2\s(I)'
_cod_data_source_file d3mh01055d2.cif
_cod_data_source_block mt-pyrene_new_plate_300k_220204_autored
_cod_depositor_comments 'Adding full bibliography for 1570243--1570246.cif.'
_cod_database_code 1570246
_shelx_shelxl_version_number 2018/3
_chemical_oxdiff_formula 'C H S'
_shelx_space_group_comment
;
The symmetry employed for this shelxl refinement is uniquely defined
by the following loop, which should always be used as a source of
symmetry information in preference to the above space-group names.
They are only intended as comments.
;
_shelx_estimated_absorpt_t_max 0.995
_shelx_estimated_absorpt_t_min 0.243
_reflns_odcompleteness_completeness 99.68
_reflns_odcompleteness_iscentric 1
_reflns_odcompleteness_theta 66.97
_olex2_refinement_description
;
1. Fixed Uiso
 At 1.2 times of:
  All C(H) groups
 At 1.5 times of:
  All C(H,H,H) groups
2.a Aromatic/amide H refined with riding coordinates:
 C10(H10), C6(H6), C4(H4)
2.b Idealised Me refined as rotating group:
 C12(H12A,H12B,H12C), C9(H9A,H9B,H9C)
;
_olex2_submission_special_instructions 'No special instructions were received'
_oxdiff_exptl_absorpt_empirical_details
;
Empirical correction (ABSPACK) includes:
- Absorption correction using spherical harmonics
- Frame scaling
;
_oxdiff_exptl_absorpt_empirical_full_max 1.751
_oxdiff_exptl_absorpt_empirical_full_min 0.480

loop_
_space_group_symop_operation_xyz
'x, y, z'
'-x, -y, -z'

loop_
_atom_site_label
_atom_site_type_symbol
_atom_site_fract_x
_atom_site_fract_y
_atom_site_fract_z
_atom_site_U_iso_or_equiv
_atom_site_adp_type
_atom_site_occupancy
_atom_site_site_symmetry_order
_atom_site_calc_flag
_atom_site_refinement_flags_posn
_atom_site_refinement_flags_adp
_atom_site_refinement_flags_occupancy
_atom_site_disorder_assembly
_atom_site_disorder_group
S8 S 0.6399(2) 0.26573(19) 0.18943(15) 0.0554(5) Uani 1 1 d . . . . .
S11 S 0.3913(2) 0.23530(19) 0.84129(15) 0.0542(5) Uani 1 1 d . . . . .
C5 C 0.2542(7) 0.4096(6) 0.3603(5) 0.0386(10) Uani 1 1 d . . . . .
C3 C 0.1441(7) 0.3970(6) 0.6508(5) 0.0402(10) Uani 1 1 d . . . . .
C1 C 0.1011(7) 0.4514(6) 0.5032(5) 0.0383(10) Uani 1 1 d . . . . .
C10 C 0.4921(8) 0.2605(7) 0.5142(5) 0.0448(11) Uani 1 1 d . . . . .
H10 H 0.622239 0.197044 0.517969 0.054 Uiso 1 1 calc R U . . .
C6 C -0.2037(8) 0.5327(7) 0.7858(5) 0.0459(12) Uani 1 1 d . . . . .
H6 H -0.303890 0.559190 0.879478 0.055 Uiso 1 1 calc R U . . .
C2 C 0.3425(8) 0.3007(6) 0.6545(6) 0.0429(11) Uani 1 1 d . . . . .
C4 C -0.0161(8) 0.4413(7) 0.7927(5) 0.0455(12) Uani 1 1 d . . . . .
H4 H 0.010714 0.406123 0.890418 0.055 Uiso 1 1 calc R U . . .
C7 C 0.4508(7) 0.3133(7) 0.3699(6) 0.0437(11) Uani 1 1 d . . . . .
C12 C 0.6526(9) 0.1161(8) 0.7953(7) 0.0585(14) Uani 1 1 d . . . . .
H12A H 0.759092 0.189297 0.730482 0.088 Uiso 1 1 calc R U . . .
H12B H 0.650037 0.026146 0.739063 0.088 Uiso 1 1 calc R U . . .
H12C H 0.688468 0.069087 0.891762 0.088 Uiso 1 1 calc R U . . .
C9 C 0.8537(9) 0.1333(8) 0.2492(7) 0.0637(16) Uani 1 1 d . . . . .
H9A H 0.963152 0.100286 0.157292 0.096 Uiso 1 1 calc R U . . .
H9B H 0.797958 0.034053 0.317573 0.096 Uiso 1 1 calc R U . . .
H9C H 0.915191 0.194074 0.305016 0.096 Uiso 1 1 calc R U . . .

loop_
_atom_site_aniso_label
_atom_site_aniso_U_11
_atom_site_aniso_U_22
_atom_site_aniso_U_33
_atom_site_aniso_U_23
_atom_site_aniso_U_13
_atom_site_aniso_U_12
S8 0.0417(7) 0.0728(10) 0.0432(7) -0.0135(6) -0.0034(5) 0.0085(6)
S11 0.0488(7) 0.0694(10) 0.0398(7) -0.0034(6) -0.0160(5) 0.0097(6)
C5 0.034(2) 0.044(3) 0.035(2) -0.0046(18) -0.0070(17) -0.0027(19)
C3 0.036(2) 0.047(3) 0.035(2) -0.0029(19) -0.0078(18) -0.0033(19)
C1 0.033(2) 0.044(3) 0.037(2) -0.0050(19) -0.0067(17) -0.0047(19)
C10 0.039(2) 0.054(3) 0.038(2) -0.007(2) -0.0115(19) 0.005(2)
C6 0.040(2) 0.061(3) 0.031(2) -0.011(2) -0.0013(18) 0.003(2)
C2 0.041(2) 0.043(3) 0.042(2) 0.000(2) -0.0130(19) -0.004(2)
C4 0.043(2) 0.060(3) 0.031(2) -0.003(2) -0.0085(19) -0.002(2)
C7 0.036(2) 0.049(3) 0.042(2) -0.007(2) -0.0050(19) -0.002(2)
C12 0.051(3) 0.068(4) 0.054(3) -0.003(3) -0.020(2) 0.006(3)
C9 0.048(3) 0.066(4) 0.068(4) -0.012(3) -0.009(3) 0.009(3)

loop_
_atom_type_symbol
_atom_type_description
_atom_type_scat_dispersion_real
_atom_type_scat_dispersion_imag
_atom_type_scat_source
C C 0.0181 0.0091 'International Tables Vol C Tables 4.2.6.8 and 6.1.1.4'
H H 0.0000 0.0000 'International Tables Vol C Tables 4.2.6.8 and 6.1.1.4'
S S 0.3331 0.5567 'International Tables Vol C Tables 4.2.6.8 and 6.1.1.4'

loop_
_geom_angle_atom_site_label_1
_geom_angle_atom_site_label_2
_geom_angle_atom_site_label_3
_geom_angle
_geom_angle_site_symmetry_1
_geom_angle_site_symmetry_3
_geom_angle_publ_flag
C7 S8 C9 104.3(3) . . ?
C2 S11 C12 103.8(2) . . ?
C1 C5 C6 118.7(4) . 2_566 ?
C7 C5 C1 118.3(4) . . ?
C7 C5 C6 123.0(4) . 2_566 ?
C1 C3 C2 118.9(4) . . ?
C1 C3 C4 118.9(4) . . ?
C2 C3 C4 122.2(4) . . ?
C5 C1 C1 119.4(5) . 2_566 ?
C3 C1 C5 120.7(4) . . ?
C3 C1 C1 119.9(5) . 2_566 ?
C7 C10 C2 121.1(4) . . ?
C4 C6 C5 122.2(4) . 2_566 ?
C3 C2 S11 117.7(3) . . ?
C10 C2 S11 122.2(4) . . ?
C10 C2 C3 120.1(4) . . ?
C6 C4 C3 120.9(4) . . ?
C5 C7 S8 117.2(4) . . ?
C10 C7 S8 122.0(4) . . ?
C10 C7 C5 120.8(4) . . ?

loop_
_geom_bond_atom_site_label_1
_geom_bond_atom_site_label_2
_geom_bond_distance
_geom_bond_site_symmetry_2
_geom_bond_publ_flag
S8 C7 1.774(5) . ?
S8 C9 1.782(6) . ?
S11 C2 1.769(5) . ?
S11 C12 1.796(5) . ?
C5 C1 1.422(6) . ?
C5 C6 1.426(6) 2_566 ?
C5 C7 1.414(6) . ?
C3 C1 1.412(6) . ?
C3 C2 1.413(6) . ?
C3 C4 1.441(6) . ?
C1 C1 1.442(9) 2_566 ?
C10 C2 1.392(6) . ?
C10 C7 1.379(7) . ?
C6 C4 1.343(7) . ?
